data_7709940
loop_
_publ_author_name
'Schumann, Erik'
'B\"ohme, Uwe'
'Brendler, Erica'
'Mertens, Florian'

_publ_section_title
;
 Synthesis and temperature-dependent NMR studies of monomeric and dimeric
 tris(dialkylamido)alanes
;
_journal_name_full 'Dalton Transactions'
_journal_paper_doi 10.1039/D2DT00508E
_journal_year 2022
_chemical_formula_moiety 'C24 H60 Al2 N6'
_chemical_formula_sum 'C24 H60 Al2 N6'
_chemical_formula_weight 486.74
_chemical_melting_point 443
_space_group_crystal_system triclinic
_space_group_IT_number 2
_space_group_name_Hall '-P 1'
_space_group_name_H-M_alt 'P -1'
_atom_sites_solution_hydrogens geom
_atom_sites_solution_primary direct
_audit_creation_method SHELXL-2017/1
_audit_update_record
;
2021-07-20 deposited with the CCDC.	2022-03-31 downloaded from the CCDC.
;
_cell_angle_alpha 99.136(3)
_cell_angle_beta 91.058(3)
_cell_angle_gamma 96.911(3)
_cell_formula_units_Z 4
_cell_length_a 10.4271(4)
_cell_length_b 15.5764(6)
_cell_length_c 19.2818(7)
_cell_measurement_reflns_used 53724
_cell_measurement_temperature 153(2)
_cell_measurement_theta_max 27.96
_cell_measurement_theta_min 2.70
_cell_volume 3067.2(2)
_computing_cell_refinement 'STOE X-AREA'
_computing_data_collection 'STOE X-AREA'
_computing_data_reduction 'STOE X-RED'
_computing_molecular_graphics 'ORTEP3 (Farrugia, 1997)'
_computing_publication_material 'SHELXL-2017/1 (Sheldrick, 2015)'
_computing_structure_refinement 'SHELXL-2017/1 (Sheldrick, 2015)'
_computing_structure_solution 'SHELXS (Sheldrick, 2008)'
_diffrn_ambient_temperature 153
_diffrn_detector 'image plate (34 cm diameter)'
_diffrn_detector_area_resol_mean 6.67
_diffrn_detector_type STOE
_diffrn_measured_fraction_theta_full 0.998
_diffrn_measured_fraction_theta_max 0.998
_diffrn_measurement_details ' 395 frames, detector distance = 114 mm'
_diffrn_measurement_device '2-circle goniometer'
_diffrn_measurement_device_type 'STOE IPDS 2T'
_diffrn_measurement_method 'rotation method'
_diffrn_radiation_collimation '0.5 mm diameter, monocapillary'
_diffrn_radiation_monochromator 'plane graphite'
_diffrn_radiation_polarisn_norm 0
_diffrn_radiation_type 'Mo K\a'
_diffrn_radiation_wavelength 0.71073
_diffrn_reflns_av_R_equivalents 0.0405
_diffrn_reflns_av_unetI/netI 0.0263
_diffrn_reflns_Laue_measured_fraction_full 0.998
_diffrn_reflns_Laue_measured_fraction_max 0.998
_diffrn_reflns_limit_h_max 13
_diffrn_reflns_limit_h_min -13
_diffrn_reflns_limit_k_max 20
_diffrn_reflns_limit_k_min -20
_diffrn_reflns_limit_l_max 25
_diffrn_reflns_limit_l_min -25
_diffrn_reflns_number 53724
_diffrn_reflns_point_group_measured_fraction_full 0.998
_diffrn_reflns_point_group_measured_fraction_max 0.998
_diffrn_reflns_theta_full 25.242
_diffrn_reflns_theta_max 27.499
_diffrn_reflns_theta_min 2.844
_diffrn_source 'sealed X-ray tube, 12 x 0.4 mm long-fine focus'
_diffrn_source_current 40
_diffrn_source_power 2.000
_diffrn_source_voltage 50
_exptl_absorpt_coefficient_mu 0.116
_exptl_absorpt_correction_T_max 0.9926
_exptl_absorpt_correction_T_min 0.8131
_exptl_absorpt_correction_type integration
_exptl_absorpt_process_details 'X-RED; Stoe, 2009'
_exptl_crystal_colour Colourless
_exptl_crystal_density_diffrn 1.054
_exptl_crystal_description needle
_exptl_crystal_F_000 1088
_exptl_crystal_size_max 0.400
_exptl_crystal_size_mid 0.350
_exptl_crystal_size_min 0.250
_refine_diff_density_max 0.328
_refine_diff_density_min -0.269
_refine_diff_density_rms 0.039
_refine_ls_extinction_method none
_refine_ls_goodness_of_fit_ref 1.057
_refine_ls_hydrogen_treatment constr
_refine_ls_matrix_type full
_refine_ls_number_parameters 641
_refine_ls_number_reflns 14073
_refine_ls_number_restraints 0
_refine_ls_restrained_S_all 1.057
_refine_ls_R_factor_all 0.0498
_refine_ls_R_factor_gt 0.0374
_refine_ls_shift/su_max 0.001
_refine_ls_shift/su_mean 0.000
_refine_ls_structure_factor_coef Fsqd
_refine_ls_weighting_details 'w=1/[\s^2^(Fo^2^)+(0.0423P)^2^+0.9636P] where P=(Fo^2^+2Fc^2^)/3'
_refine_ls_weighting_scheme calc
_refine_ls_wR_factor_gt 0.0912
_refine_ls_wR_factor_ref 0.0999
_reflns_Friedel_coverage 0.000
_reflns_number_gt 11588
_reflns_number_total 14073
_reflns_threshold_expression 'I > 2\s(I)'
_cod_data_source_file d2dt00508e2.cif
_cod_data_source_block ES101_4
_cod_database_code 7709940
_shelx_shelxl_version_number 2017/1
_shelx_space_group_comment
;
The symmetry employed for this shelxl refinement is uniquely defined
by the following loop, which should always be used as a source of
symmetry information in preference to the above space-group names.
They are only intended as comments.
;
_shelx_estimated_absorpt_t_min 0.955
_shelx_estimated_absorpt_t_max 0.972

loop_
_space_group_symop_operation_xyz
'x, y, z'
'-x, -y, -z'

loop_
_atom_site_label
_atom_site_type_symbol
_atom_site_fract_x
_atom_site_fract_y
_atom_site_fract_z
_atom_site_U_iso_or_equiv
_atom_site_adp_type
_atom_site_occupancy
_atom_site_site_symmetry_order
_atom_site_calc_flag
_atom_site_refinement_flags_posn
_atom_site_refinement_flags_adp
_atom_site_refinement_flags_occupancy
_atom_site_disorder_assembly
_atom_site_disorder_group
Al1A Al 0.34978(3) 0.71467(2) 0.89946(2) 0.01914(8) Uani 1 1 d . . . . .
Al2A Al 0.13950(3) 0.78300(2) 0.84199(2) 0.02133(8) Uani 1 1 d . . . . .
N1A N 0.18769(10) 0.75566(6) 0.93534(5) 0.02060(19) Uani 1 1 d . . . . .
C1A C 0.20838(13) 0.83031(8) 0.99538(7) 0.0270(3) Uani 1 1 d . . . . .
H1A H 0.124916 0.853458 1.004631 0.032 Uiso 1 1 calc R U . . .
H1B H 0.268932 0.877713 0.980984 0.032 Uiso 1 1 calc R U . . .
C2A C 0.26111(15) 0.80815(10) 1.06331(7) 0.0349(3) Uani 1 1 d . . . . .
H2A H 0.201717 0.761674 1.078558 0.052 Uiso 1 1 calc R U . . .
H2B H 0.269675 0.860406 1.099642 0.052 Uiso 1 1 calc R U . . .
H2C H 0.346002 0.788043 1.055632 0.052 Uiso 1 1 calc R U . . .
C3A C 0.09173(12) 0.68392(8) 0.95451(7) 0.0243(2) Uani 1 1 d . . . . .
H3A H 0.131034 0.658424 0.992414 0.029 Uiso 1 1 calc R U . . .
H3B H 0.074655 0.637044 0.913126 0.029 Uiso 1 1 calc R U . . .
C4A C -0.03679(13) 0.71304(10) 0.97884(7) 0.0323(3) Uani 1 1 d . . . . .
H4A H -0.023394 0.751293 1.024568 0.049 Uiso 1 1 calc R U . . .
H4B H -0.098071 0.661469 0.983178 0.049 Uiso 1 1 calc R U . . .
H4C H -0.071519 0.745085 0.944430 0.049 Uiso 1 1 calc R U . . .
N2A N 0.29072(9) 0.72671(6) 0.80371(5) 0.02056(19) Uani 1 1 d . . . . .
C5A C 0.38696(12) 0.78454(8) 0.76961(7) 0.0263(3) Uani 1 1 d . . . . .
H5A H 0.409978 0.840397 0.802195 0.032 Uiso 1 1 calc R U . . .
H5B H 0.345408 0.798302 0.726804 0.032 Uiso 1 1 calc R U . . .
C6A C 0.51079(13) 0.74560(9) 0.74927(8) 0.0321(3) Uani 1 1 d . . . . .
H6A H 0.551037 0.729262 0.790812 0.048 Uiso 1 1 calc R U . . .
H6B H 0.570650 0.789026 0.730628 0.048 Uiso 1 1 calc R U . . .
H6C H 0.490337 0.693447 0.713297 0.048 Uiso 1 1 calc R U . . .
C7A C 0.25422(12) 0.64115(8) 0.75584(6) 0.0256(2) Uani 1 1 d . . . . .
H7A H 0.189609 0.604526 0.779081 0.031 Uiso 1 1 calc R U . . .
H7B H 0.331828 0.610266 0.749390 0.031 Uiso 1 1 calc R U . . .
C8A C 0.19887(14) 0.64871(10) 0.68357(7) 0.0351(3) Uani 1 1 d . . . . .
H8A H 0.128953 0.685754 0.689113 0.053 Uiso 1 1 calc R U . . .
H8B H 0.164925 0.590266 0.658782 0.053 Uiso 1 1 calc R U . . .
H8C H 0.267159 0.674950 0.656403 0.053 Uiso 1 1 calc R U . . .
N3A N 0.49325(10) 0.78920(7) 0.93155(6) 0.0261(2) Uani 1 1 d . . . . .
C9A C 0.51018(14) 0.88457(9) 0.93911(8) 0.0345(3) Uani 1 1 d . . . . .
H9A H 0.515656 0.908965 0.989870 0.041 Uiso 1 1 calc R U . . .
H9B H 0.432225 0.903059 0.918635 0.041 Uiso 1 1 calc R U . . .
C10A C 0.62919(18) 0.92490(11) 0.90476(11) 0.0518(4) Uani 1 1 d . . . . .
H10A H 0.707635 0.916946 0.930545 0.078 Uiso 1 1 calc R U . . .
H10B H 0.624905 0.987617 0.905906 0.078 Uiso 1 1 calc R U . . .
H10C H 0.631156 0.895945 0.855876 0.078 Uiso 1 1 calc R U . . .
C11A C 0.60592(13) 0.75359(10) 0.95728(8) 0.0327(3) Uani 1 1 d . . . . .
H11A H 0.683323 0.776873 0.933946 0.039 Uiso 1 1 calc R U . . .
H11B H 0.593364 0.689151 0.942920 0.039 Uiso 1 1 calc R U . . .
C12A C 0.63242(17) 0.77403(13) 1.03654(9) 0.0493(4) Uani 1 1 d . . . . .
H12A H 0.643985 0.837669 1.051701 0.074 Uiso 1 1 calc R U . . .
H12B H 0.711085 0.750049 1.048575 0.074 Uiso 1 1 calc R U . . .
H12C H 0.559234 0.747528 1.060330 0.074 Uiso 1 1 calc R U . . .
N4A N 0.36038(10) 0.60149(7) 0.90980(6) 0.0240(2) Uani 1 1 d . . . . .
C13A C 0.43478(13) 0.54589(9) 0.86179(8) 0.0299(3) Uani 1 1 d . . . . .
H13A H 0.508240 0.530926 0.888852 0.036 Uiso 1 1 calc R U . . .
H13B H 0.471252 0.580235 0.826165 0.036 Uiso 1 1 calc R U . . .
C14A C 0.35897(16) 0.46052(9) 0.82347(9) 0.0415(3) Uani 1 1 d . . . . .
H14A H 0.340563 0.419601 0.856769 0.062 Uiso 1 1 calc R U . . .
H14B H 0.410417 0.434241 0.785617 0.062 Uiso 1 1 calc R U . . .
H14C H 0.277506 0.473167 0.803537 0.062 Uiso 1 1 calc R U . . .
C15A C 0.36022(13) 0.58055(9) 0.98107(7) 0.0291(3) Uani 1 1 d . . . . .
H15A H 0.334830 0.631259 1.013273 0.035 Uiso 1 1 calc R U . . .
H15B H 0.449763 0.573493 0.994934 0.035 Uiso 1 1 calc R U . . .
C16A C 0.27173(15) 0.49854(10) 0.99225(8) 0.0383(3) Uani 1 1 d . . . . .
H16A H 0.183796 0.501962 0.974984 0.057 Uiso 1 1 calc R U . . .
H16B H 0.270984 0.494680 1.042479 0.057 Uiso 1 1 calc R U . . .
H16C H 0.303714 0.446444 0.966439 0.057 Uiso 1 1 calc R U . . .
N5A N 0.16376(12) 0.90038(7) 0.83966(6) 0.0315(2) Uani 1 1 d . . . . .
C17A C 0.17230(16) 0.92877(10) 0.77139(8) 0.0401(4) Uani 1 1 d . . . . .
H17A H 0.091690 0.953196 0.761683 0.048 Uiso 1 1 calc R U . . .
H17B H 0.176687 0.876629 0.735138 0.048 Uiso 1 1 calc R U . . .
C18A C 0.2863(2) 0.99662(13) 0.76343(15) 0.0787(8) Uani 1 1 d . . . . .
H18A H 0.279556 1.050601 0.796305 0.118 Uiso 1 1 calc R U . . .
H18B H 0.285821 1.009106 0.715192 0.118 Uiso 1 1 calc R U . . .
H18C H 0.367037 0.973911 0.773654 0.118 Uiso 1 1 calc R U . . .
C19A C 0.1547(3) 0.97620(14) 0.89532(11) 0.0381(7) Uani 0.702(5) 1 d . . P A 1
H19A H 0.227284 1.022142 0.891282 0.046 Uiso 0.702(5) 1 calc R U P A 1
H19B H 0.165020 0.957553 0.941644 0.046 Uiso 0.702(5) 1 calc R U P A 1
C20A C 0.0313(4) 1.0149(3) 0.8930(2) 0.0901(14) Uani 0.702(5) 1 d . . P A 1
H20A H 0.036903 1.068834 0.927530 0.135 Uiso 0.702(5) 1 calc R U P A 1
H20B H -0.040040 0.972964 0.904197 0.135 Uiso 0.702(5) 1 calc R U P A 1
H20C H 0.015815 1.028443 0.845900 0.135 Uiso 0.702(5) 1 calc R U P A 1
C19C C 0.0634(6) 0.9475(3) 0.8856(3) 0.0370(15) Uani 0.298(5) 1 d . . P A 2
H19C H -0.006297 0.961080 0.855114 0.044 Uiso 0.298(5) 1 calc R U P A 2
H19D H 0.024066 0.908760 0.917578 0.044 Uiso 0.298(5) 1 calc R U P A 2
C20C C 0.1299(8) 1.0301(4) 0.9275(4) 0.056(2) Uani 0.298(5) 1 d . . P A 2
H20D H 0.070727 1.055258 0.961699 0.084 Uiso 0.298(5) 1 calc R U P A 2
H20E H 0.156221 1.072040 0.895952 0.084 Uiso 0.298(5) 1 calc R U P A 2
H20F H 0.206478 1.017377 0.952318 0.084 Uiso 0.298(5) 1 calc R U P A 2
N6A N -0.01686(10) 0.72850(8) 0.80467(6) 0.0276(2) Uani 1 1 d . . . . .
C21A C -0.10940(14) 0.78421(11) 0.78286(8) 0.0367(3) Uani 1 1 d . . . . .
H21A H -0.075171 0.846354 0.799314 0.044 Uiso 1 1 calc R U . . .
H21B H -0.191706 0.772004 0.806339 0.044 Uiso 1 1 calc R U . . .
C22A C -0.13725(18) 0.77133(16) 0.70387(10) 0.0602(5) Uani 1 1 d . . . . .
H22A H -0.056020 0.781124 0.679877 0.090 Uiso 1 1 calc R U . . .
H22B H -0.194975 0.813129 0.693241 0.090 Uiso 1 1 calc R U . . .
H22C H -0.178679 0.711428 0.687624 0.090 Uiso 1 1 calc R U . . .
C23A C -0.06403(13) 0.63498(10) 0.78601(8) 0.0333(3) Uani 1 1 d . . . . .
H23A H -0.001254 0.601334 0.805476 0.040 Uiso 1 1 calc R U . . .
H23B H -0.065405 0.619130 0.734178 0.040 Uiso 1 1 calc R U . . .
C24A C -0.19791(15) 0.60580(11) 0.81119(9) 0.0415(3) Uani 1 1 d . . . . .
H24A H -0.200393 0.624893 0.862037 0.062 Uiso 1 1 calc R U . . .
H24B H -0.216062 0.541782 0.800595 0.062 Uiso 1 1 calc R U . . .
H24C H -0.263146 0.632006 0.787109 0.062 Uiso 1 1 calc R U . . .
Al1B Al 0.83723(4) 0.22629(2) 0.68270(2) 0.02329(8) Uani 1 1 d . . . . .
Al2B Al 0.69549(4) 0.28995(2) 0.57936(2) 0.02123(8) Uani 1 1 d . . . . .
N1B N 0.66139(10) 0.26122(7) 0.67415(5) 0.0238(2) Uani 1 1 d . . . . .
C1B C 0.64288(13) 0.33989(9) 0.72721(7) 0.0289(3) Uani 1 1 d . . . . .
H1C H 0.566699 0.365431 0.711977 0.035 Uiso 1 1 calc R U . . .
H1D H 0.719305 0.384371 0.727642 0.035 Uiso 1 1 calc R U . . .
C2B C 0.62376(16) 0.32149(12) 0.80186(8) 0.0433(4) Uani 1 1 d . . . . .
H2D H 0.539382 0.286950 0.804121 0.065 Uiso 1 1 calc R U . . .
H2E H 0.627401 0.377051 0.834263 0.065 Uiso 1 1 calc R U . . .
H2F H 0.692201 0.288626 0.815199 0.065 Uiso 1 1 calc R U . . .
C3B C 0.55123(13) 0.19011(9) 0.67532(8) 0.0322(3) Uani 1 1 d . . . . .
H3C H 0.550916 0.172463 0.722432 0.039 Uiso 1 1 calc R U . . .
H3D H 0.566855 0.138528 0.640831 0.039 Uiso 1 1 calc R U . . .
C4B C 0.41800(14) 0.21436(11) 0.65890(9) 0.0408(3) Uani 1 1 d . . . . .
H4D H 0.398258 0.262488 0.694764 0.061 Uiso 1 1 calc R U . . .
H4E H 0.352945 0.163370 0.658745 0.061 Uiso 1 1 calc R U . . .
H4F H 0.417086 0.232809 0.612632 0.061 Uiso 1 1 calc R U . . .
N2B N 0.87837(10) 0.27251(7) 0.59419(5) 0.0236(2) Uani 1 1 d . . . . .
C5B C 0.96959(13) 0.35625(9) 0.60633(7) 0.0294(3) Uani 1 1 d . . . . .
H5C H 0.939408 0.395902 0.646337 0.035 Uiso 1 1 calc R U . . .
H5D H 0.965130 0.384937 0.564218 0.035 Uiso 1 1 calc R U . . .
C6B C 1.11058(14) 0.34598(12) 0.62160(9) 0.0420(4) Uani 1 1 d . . . . .
H6D H 1.115603 0.311517 0.659680 0.063 Uiso 1 1 calc R U . . .
H6E H 1.160053 0.403961 0.635689 0.063 Uiso 1 1 calc R U . . .
H6F H 1.146621 0.315860 0.579247 0.063 Uiso 1 1 calc R U . . .
C7B C 0.92454(14) 0.20923(9) 0.53608(7) 0.0302(3) Uani 1 1 d . . . . .
H7C H 0.864001 0.154261 0.529570 0.036 Uiso 1 1 calc R U . . .
H7D H 1.010070 0.195086 0.550612 0.036 Uiso 1 1 calc R U . . .
C8B C 0.93645(17) 0.24167(10) 0.46578(8) 0.0388(3) Uani 1 1 d . . . . .
H8D H 0.853633 0.259037 0.451978 0.058 Uiso 1 1 calc R U . . .
H8E H 0.959834 0.194660 0.429995 0.058 Uiso 1 1 calc R U . . .
H8F H 1.003563 0.292189 0.470106 0.058 Uiso 1 1 calc R U . . .
N3B N 0.93468(11) 0.28134(8) 0.76008(6) 0.0293(2) Uani 1 1 d . . . . .
C9B C 0.97328(14) 0.37506(10) 0.78375(7) 0.0343(3) Uani 1 1 d . . . . .
H9C H 0.920083 0.408091 0.757025 0.041 Uiso 1 1 calc R U . . .
H9D H 1.064433 0.389377 0.771757 0.041 Uiso 1 1 calc R U . . .
C10B C 0.9609(2) 0.40722(12) 0.86204(9) 0.0499(4) Uani 1 1 d . . . . .
H10D H 0.873547 0.388022 0.875931 0.075 Uiso 1 1 calc R U . . .
H10E H 0.977111 0.471363 0.871403 0.075 Uiso 1 1 calc R U . . .
H10F H 1.024238 0.382917 0.889059 0.075 Uiso 1 1 calc R U . . .
C11B C 1.00268(15) 0.22676(10) 0.80019(8) 0.0363(3) Uani 1 1 d . . . . .
H11C H 0.963537 0.165038 0.786839 0.044 Uiso 1 1 calc R U . . .
H11D H 0.988584 0.244625 0.850792 0.044 Uiso 1 1 calc R U . . .
C12B C 1.14751(16) 0.23146(13) 0.78968(11) 0.0520(4) Uani 1 1 d . . . . .
H12D H 1.162914 0.210875 0.740181 0.078 Uiso 1 1 calc R U . . .
H12E H 1.185129 0.194332 0.819093 0.078 Uiso 1 1 calc R U . . .
H12F H 1.187756 0.292195 0.803004 0.078 Uiso 1 1 calc R U . . .
N4B N 0.83045(11) 0.10738(7) 0.67089(6) 0.0317(2) Uani 1 1 d . . . . .
C13B C 0.94613(17) 0.06715(11) 0.64870(9) 0.0435(4) Uani 1 1 d . . . . .
H13C H 0.984887 0.047665 0.689881 0.052 Uiso 1 1 calc R U . . .
H13D H 1.009730 0.112613 0.633950 0.052 Uiso 1 1 calc R U . . .
C14B C 0.9250(3) -0.01012(14) 0.58946(13) 0.0789(8) Uani 1 1 d . . . . .
H14D H 0.878297 -0.060540 0.606657 0.118 Uiso 1 1 calc R U . . .
H14E H 1.008771 -0.025009 0.572416 0.118 Uiso 1 1 calc R U . . .
H14F H 0.874178 0.005188 0.550967 0.118 Uiso 1 1 calc R U . . .
C15B C 0.76034(17) 0.06258(12) 0.72398(9) 0.0320(5) Uani 0.830(4) 1 d . . P B 3
H15C H 0.717497 0.106221 0.755352 0.038 Uiso 0.830(4) 1 calc R U P B 3
H15D H 0.824222 0.040486 0.753101 0.038 Uiso 0.830(4) 1 calc R U P B 3
C16B C 0.6589(2) -0.01361(13) 0.69381(13) 0.0492(6) Uani 0.830(4) 1 d . . P B 3
H16D H 0.599469 0.006042 0.661389 0.074 Uiso 0.830(4) 1 calc R U P B 3
H16E H 0.610326 -0.034605 0.732150 0.074 Uiso 0.830(4) 1 calc R U P B 3
H16F H 0.701584 -0.061281 0.668491 0.074 Uiso 0.830(4) 1 calc R U P B 3
C15C C 0.7260(9) 0.0298(5) 0.6730(5) 0.035(3) Uani 0.170(4) 1 d . . P B 4
H15E H 0.641789 0.042361 0.655079 0.042 Uiso 0.170(4) 1 calc R U P B 4
H15F H 0.749514 -0.023777 0.643786 0.042 Uiso 0.170(4) 1 calc R U P B 4
C16C C 0.7183(15) 0.0182(9) 0.7461(8) 0.075(5) Uani 0.170(4) 1 d . . P B 4
H16G H 0.647302 -0.027606 0.750758 0.113 Uiso 0.170(4) 1 calc R U P B 4
H16H H 0.702606 0.073336 0.774929 0.113 Uiso 0.170(4) 1 calc R U P B 4
H16I H 0.799874 0.000861 0.761899 0.113 Uiso 0.170(4) 1 calc R U P B 4
N5B N 0.67361(11) 0.40287(7) 0.57329(6) 0.0265(2) Uani 1 1 d . . . . .
C17B C 0.74456(16) 0.44938(10) 0.52283(8) 0.0365(3) Uani 1 1 d . . . . .
H17C H 0.681719 0.460262 0.487089 0.044 Uiso 1 1 calc R U . . .
H17D H 0.803589 0.410403 0.498327 0.044 Uiso 1 1 calc R U . . .
C18B C 0.8240(2) 0.53670(11) 0.55316(12) 0.0577(5) Uani 1 1 d . . . . .
H18D H 0.765665 0.579237 0.571145 0.087 Uiso 1 1 calc R U . . .
H18E H 0.875521 0.558675 0.516235 0.087 Uiso 1 1 calc R U . . .
H18F H 0.881574 0.528176 0.591543 0.087 Uiso 1 1 calc R U . . .
C19B C 0.54489(14) 0.42956(9) 0.58567(7) 0.0328(3) Uani 1 1 d . . . . .
H19E H 0.492472 0.383271 0.606242 0.039 Uiso 1 1 calc R U . . .
H19F H 0.503391 0.432385 0.539625 0.039 Uiso 1 1 calc R U . . .
C20B C 0.53960(19) 0.51706(11) 0.63353(9) 0.0476(4) Uani 1 1 d . . . . .
H20G H 0.589731 0.518413 0.677265 0.071 Uiso 1 1 calc R U . . .
H20H H 0.449544 0.523894 0.644295 0.071 Uiso 1 1 calc R U . . .
H20I H 0.576119 0.565014 0.609727 0.071 Uiso 1 1 calc R U . . .
N6B N 0.61296(11) 0.21078(7) 0.50874(6) 0.0302(2) Uani 1 1 d . . . . .
C21B C 0.54136(16) 0.24116(11) 0.45330(8) 0.0393(3) Uani 1 1 d . . . . .
H21C H 0.567475 0.212019 0.407227 0.047 Uiso 1 1 calc R U . . .
H21D H 0.567074 0.304927 0.456031 0.047 Uiso 1 1 calc R U . . .
C22B C 0.39455(18) 0.22458(15) 0.45591(10) 0.0576(5) Uani 1 1 d . . . . .
H22D H 0.367718 0.161912 0.455059 0.086 Uiso 1 1 calc R U . . .
H22E H 0.355201 0.243267 0.415142 0.086 Uiso 1 1 calc R U . . .
H22F H 0.366377 0.257898 0.499188 0.086 Uiso 1 1 calc R U . . .
C23B C 0.60324(16) 0.11534(10) 0.50141(9) 0.0415(4) Uani 1 1 d . . . . .
H23C H 0.511444 0.092043 0.505103 0.050 Uiso 1 1 calc R U . . .
H23D H 0.652283 0.100227 0.541288 0.050 Uiso 1 1 calc R U . . .
C24B C 0.6528(2) 0.06892(11) 0.43277(10) 0.0549(5) Uani 1 1 d . . . . .
H24D H 0.596462 0.075457 0.393212 0.082 Uiso 1 1 calc R U . . .
H24E H 0.652687 0.006540 0.435190 0.082 Uiso 1 1 calc R U . . .
H24F H 0.741079 0.095119 0.426072 0.082 Uiso 1 1 calc R U . . .

loop_
_atom_site_aniso_label
_atom_site_aniso_U_11
_atom_site_aniso_U_22
_atom_site_aniso_U_33
_atom_site_aniso_U_23
_atom_site_aniso_U_13
_atom_site_aniso_U_12
Al1A 0.01909(16) 0.01839(16) 0.02071(17) 0.00394(13) 0.00073(13) 0.00440(12)
Al2A 0.02310(17) 0.02425(18) 0.01994(17) 0.00732(13) 0.00426(13) 0.01082(14)
N1A 0.0232(5) 0.0206(5) 0.0192(5) 0.0049(4) 0.0036(4) 0.0050(4)
C1A 0.0329(7) 0.0241(6) 0.0238(6) 0.0010(5) 0.0070(5) 0.0051(5)
C2A 0.0401(8) 0.0386(7) 0.0233(6) -0.0004(5) 0.0005(6) 0.0018(6)
C3A 0.0232(6) 0.0269(6) 0.0242(6) 0.0085(5) 0.0015(5) 0.0026(5)
C4A 0.0240(6) 0.0476(8) 0.0281(7) 0.0127(6) 0.0053(5) 0.0060(6)
N2A 0.0221(5) 0.0209(5) 0.0198(5) 0.0041(4) 0.0038(4) 0.0059(4)
C5A 0.0272(6) 0.0278(6) 0.0269(6) 0.0095(5) 0.0082(5) 0.0075(5)
C6A 0.0265(6) 0.0356(7) 0.0361(7) 0.0080(6) 0.0116(5) 0.0073(5)
C7A 0.0265(6) 0.0268(6) 0.0232(6) -0.0004(5) 0.0016(5) 0.0084(5)
C8A 0.0355(7) 0.0464(8) 0.0227(6) -0.0003(6) -0.0003(5) 0.0106(6)
N3A 0.0231(5) 0.0246(5) 0.0295(5) 0.0024(4) 0.0002(4) 0.0017(4)
C9A 0.0359(7) 0.0249(6) 0.0393(8) -0.0007(5) 0.0066(6) -0.0028(5)
C10A 0.0494(10) 0.0367(8) 0.0645(11) 0.0047(8) 0.0154(8) -0.0120(7)
C11A 0.0218(6) 0.0402(7) 0.0347(7) 0.0029(6) -0.0024(5) 0.0025(5)
C12A 0.0424(9) 0.0648(11) 0.0392(9) 0.0032(8) -0.0106(7) 0.0088(8)
N4A 0.0253(5) 0.0217(5) 0.0268(5) 0.0062(4) 0.0000(4) 0.0077(4)
C13A 0.0266(6) 0.0268(6) 0.0387(7) 0.0057(5) 0.0021(5) 0.0123(5)
C14A 0.0485(9) 0.0258(7) 0.0495(9) -0.0005(6) 0.0055(7) 0.0108(6)
C15A 0.0298(6) 0.0271(6) 0.0334(7) 0.0118(5) -0.0025(5) 0.0066(5)
C16A 0.0426(8) 0.0330(7) 0.0430(8) 0.0175(6) 0.0035(6) 0.0049(6)
N5A 0.0464(7) 0.0260(5) 0.0267(6) 0.0078(4) 0.0067(5) 0.0174(5)
C17A 0.0541(9) 0.0364(8) 0.0388(8) 0.0200(6) 0.0171(7) 0.0218(7)
C18A 0.0836(15) 0.0395(10) 0.128(2) 0.0419(12) 0.0588(15) 0.0223(10)
C19A 0.0575(18) 0.0253(11) 0.0337(11) 0.0015(8) 0.0008(10) 0.0191(10)
C20A 0.073(2) 0.091(3) 0.098(3) -0.040(2) 0.002(2) 0.053(2)
C19C 0.038(3) 0.035(3) 0.043(3) 0.013(2) 0.009(2) 0.014(2)
C20C 0.078(5) 0.033(3) 0.059(4) 0.004(3) 0.009(3) 0.015(3)
N6A 0.0236(5) 0.0366(6) 0.0257(5) 0.0089(4) 0.0009(4) 0.0110(4)
C21A 0.0256(6) 0.0520(9) 0.0389(8) 0.0182(7) 0.0032(6) 0.0166(6)
C22A 0.0453(10) 0.1034(16) 0.0438(10) 0.0359(10) -0.0019(8) 0.0257(10)
C23A 0.0263(6) 0.0411(8) 0.0316(7) 0.0010(6) -0.0012(5) 0.0080(6)
C24A 0.0325(7) 0.0446(8) 0.0451(9) 0.0029(7) 0.0016(6) 0.0016(6)
Al1B 0.02433(18) 0.02546(18) 0.02381(18) 0.01120(14) 0.00520(14) 0.00806(14)
Al2B 0.02488(18) 0.02049(17) 0.01980(17) 0.00605(13) 0.00220(13) 0.00496(13)
N1B 0.0251(5) 0.0253(5) 0.0237(5) 0.0086(4) 0.0062(4) 0.0077(4)
C1B 0.0314(6) 0.0351(7) 0.0229(6) 0.0048(5) 0.0041(5) 0.0140(5)
C2B 0.0474(9) 0.0649(10) 0.0241(7) 0.0114(7) 0.0073(6) 0.0275(8)
C3B 0.0290(7) 0.0321(7) 0.0389(7) 0.0147(6) 0.0109(6) 0.0041(5)
C4B 0.0275(7) 0.0475(9) 0.0496(9) 0.0164(7) 0.0067(6) 0.0018(6)
N2B 0.0252(5) 0.0240(5) 0.0236(5) 0.0084(4) 0.0061(4) 0.0048(4)
C5B 0.0282(6) 0.0314(7) 0.0297(7) 0.0116(5) 0.0032(5) -0.0007(5)
C6B 0.0277(7) 0.0558(10) 0.0443(9) 0.0197(7) 0.0020(6) -0.0025(6)
C7B 0.0343(7) 0.0304(7) 0.0295(7) 0.0090(5) 0.0117(5) 0.0114(5)
C8B 0.0538(9) 0.0364(7) 0.0286(7) 0.0080(6) 0.0168(6) 0.0094(7)
N3B 0.0290(5) 0.0342(6) 0.0280(6) 0.0119(5) 0.0009(4) 0.0083(5)
C9B 0.0347(7) 0.0380(7) 0.0311(7) 0.0094(6) -0.0027(6) 0.0038(6)
C10B 0.0699(12) 0.0447(9) 0.0338(8) 0.0049(7) -0.0034(8) 0.0044(8)
C11B 0.0410(8) 0.0437(8) 0.0286(7) 0.0137(6) -0.0022(6) 0.0136(6)
C12B 0.0381(9) 0.0548(10) 0.0659(12) 0.0138(9) -0.0133(8) 0.0147(7)
N4B 0.0331(6) 0.0269(5) 0.0402(6) 0.0159(5) 0.0086(5) 0.0099(5)
C13B 0.0497(9) 0.0403(8) 0.0500(9) 0.0213(7) 0.0158(7) 0.0234(7)
C14B 0.129(2) 0.0453(11) 0.0712(14) 0.0120(10) 0.0359(14) 0.0377(13)
C15B 0.0368(9) 0.0302(9) 0.0325(10) 0.0152(7) 0.0029(7) 0.0048(7)
C16B 0.0461(12) 0.0307(10) 0.0721(16) 0.0187(10) 0.0003(11) -0.0026(9)
C15C 0.036(5) 0.024(4) 0.046(6) 0.010(4) -0.008(4) 0.001(3)
C16C 0.088(10) 0.057(8) 0.076(9) 0.029(7) 0.002(8) -0.032(7)
N5B 0.0328(6) 0.0243(5) 0.0251(5) 0.0088(4) 0.0018(4) 0.0081(4)
C17B 0.0480(8) 0.0342(7) 0.0325(7) 0.0170(6) 0.0046(6) 0.0102(6)
C18B 0.0663(12) 0.0311(8) 0.0788(13) 0.0201(8) 0.0204(10) 0.0012(8)
C19B 0.0381(7) 0.0324(7) 0.0308(7) 0.0074(5) -0.0016(6) 0.0140(6)
C20B 0.0626(11) 0.0381(8) 0.0457(9) 0.0038(7) 0.0080(8) 0.0238(8)
N6B 0.0356(6) 0.0268(5) 0.0269(6) 0.0020(4) -0.0012(5) 0.0016(4)
C21B 0.0455(8) 0.0457(8) 0.0246(7) 0.0010(6) -0.0055(6) 0.0042(7)
C22B 0.0451(10) 0.0764(13) 0.0478(10) 0.0019(9) -0.0161(8) 0.0067(9)
C23B 0.0458(9) 0.0274(7) 0.0472(9) -0.0021(6) 0.0066(7) -0.0024(6)
C24B 0.0653(12) 0.0368(9) 0.0548(11) -0.0137(8) 0.0060(9) 0.0019(8)

loop_
_atom_type_symbol
_atom_type_description
_atom_type_scat_dispersion_real
_atom_type_scat_dispersion_imag
_atom_type_scat_source
C C 0.0033 0.0016 'International Tables Vol C Tables 4.2.6.8 and 6.1.1.4'
H H 0.0000 0.0000 'International Tables Vol C Tables 4.2.6.8 and 6.1.1.4'
N N 0.0061 0.0033 'International Tables Vol C Tables 4.2.6.8 and 6.1.1.4'
Al Al 0.0645 0.0514 'International Tables Vol C Tables 4.2.6.8 and 6.1.1.4'

loop_
_exptl_crystal_face_index_h
_exptl_crystal_face_index_k
_exptl_crystal_face_index_l
_exptl_crystal_face_perp_dist
13 7 -30 0.0888
5 -9 30 0.0237
-17 11 -30 0.0359
-1 4 -30 0.4553

loop_
_geom_angle_atom_site_label_1
_geom_angle_atom_site_label_2
_geom_angle_atom_site_label_3
_geom_angle
_geom_angle_site_symmetry_1
_geom_angle_site_symmetry_3
_geom_angle_publ_flag
N3A Al1A N4A 113.68(5) . . ?
N3A Al1A N1A 113.48(5) . . ?
N4A Al1A N1A 112.26(5) . . ?
N3A Al1A N2A 113.19(5) . . ?
N4A Al1A N2A 113.13(5) . . ?
N1A Al1A N2A 88.74(4) . . ?
N3A Al1A Al2A 118.63(4) . . ?
N4A Al1A Al2A 127.68(4) . . ?
N1A Al1A Al2A 44.47(3) . . ?
N2A Al1A Al2A 44.73(3) . . ?
N5A Al2A N6A 113.82(5) . . ?
N5A Al2A N1A 112.15(5) . . ?
N6A Al2A N1A 115.03(5) . . ?
N5A Al2A N2A 110.60(5) . . ?
N6A Al2A N2A 114.50(5) . . ?
N1A Al2A N2A 88.17(4) . . ?
N5A Al2A Al1A 115.52(4) . . ?
N6A Al2A Al1A 130.65(4) . . ?
N1A Al2A Al1A 44.26(3) . . ?
N2A Al2A Al1A 44.36(3) . . ?
C1A N1A C3A 109.75(9) . . ?
C1A N1A Al1A 113.64(8) . . ?
C3A N1A Al1A 113.65(7) . . ?
C1A N1A Al2A 117.38(8) . . ?
C3A N1A Al2A 110.17(7) . . ?
Al1A N1A Al2A 91.28(4) . . ?
N1A C1A C2A 115.30(11) . . ?
N1A C1A H1A 108.4 . . ?
C2A C1A H1A 108.4 . . ?
N1A C1A H1B 108.4 . . ?
C2A C1A H1B 108.4 . . ?
H1A C1A H1B 107.5 . . ?
C1A C2A H2A 109.5 . . ?
C1A C2A H2B 109.5 . . ?
H2A C2A H2B 109.5 . . ?
C1A C2A H2C 109.5 . . ?
H2A C2A H2C 109.5 . . ?
H2B C2A H2C 109.5 . . ?
N1A C3A C4A 114.65(10) . . ?
N1A C3A H3A 108.6 . . ?
C4A C3A H3A 108.6 . . ?
N1A C3A H3B 108.6 . . ?
C4A C3A H3B 108.6 . . ?
H3A C3A H3B 107.6 . . ?
C3A C4A H4A 109.5 . . ?
C3A C4A H4B 109.5 . . ?
H4A C4A H4B 109.5 . . ?
C3A C4A H4C 109.5 . . ?
H4A C4A H4C 109.5 . . ?
H4B C4A H4C 109.5 . . ?
C5A N2A C7A 109.99(9) . . ?
C5A N2A Al1A 112.17(8) . . ?
C7A N2A Al1A 114.10(7) . . ?
C5A N2A Al2A 114.95(7) . . ?
C7A N2A Al2A 113.67(7) . . ?
Al1A N2A Al2A 90.91(4) . . ?
N2A C5A C6A 114.76(10) . . ?
N2A C5A H5A 108.6 . . ?
C6A C5A H5A 108.6 . . ?
N2A C5A H5B 108.6 . . ?
C6A C5A H5B 108.6 . . ?
H5A C5A H5B 107.6 . . ?
C5A C6A H6A 109.5 . . ?
C5A C6A H6B 109.5 . . ?
H6A C6A H6B 109.5 . . ?
C5A C6A H6C 109.5 . . ?
H6A C6A H6C 109.5 . . ?
H6B C6A H6C 109.5 . . ?
N2A C7A C8A 114.95(11) . . ?
N2A C7A H7A 108.5 . . ?
C8A C7A H7A 108.5 . . ?
N2A C7A H7B 108.5 . . ?
C8A C7A H7B 108.5 . . ?
H7A C7A H7B 107.5 . . ?
C7A C8A H8A 109.5 . . ?
C7A C8A H8B 109.5 . . ?
H8A C8A H8B 109.5 . . ?
C7A C8A H8C 109.5 . . ?
H8A C8A H8C 109.5 . . ?
H8B C8A H8C 109.5 . . ?
C9A N3A C11A 113.43(11) . . ?
C9A N3A Al1A 127.45(9) . . ?
C11A N3A Al1A 119.03(9) . . ?
N3A C9A C10A 115.47(12) . . ?
N3A C9A H9A 108.4 . . ?
C10A C9A H9A 108.4 . . ?
N3A C9A H9B 108.4 . . ?
C10A C9A H9B 108.4 . . ?
H9A C9A H9B 107.5 . . ?
C9A C10A H10A 109.5 . . ?
C9A C10A H10B 109.5 . . ?
H10A C10A H10B 109.5 . . ?
C9A C10A H10C 109.5 . . ?
H10A C10A H10C 109.5 . . ?
H10B C10A H10C 109.5 . . ?
N3A C11A C12A 115.22(12) . . ?
N3A C11A H11A 108.5 . . ?
C12A C11A H11A 108.5 . . ?
N3A C11A H11B 108.5 . . ?
C12A C11A H11B 108.5 . . ?
H11A C11A H11B 107.5 . . ?
C11A C12A H12A 109.5 . . ?
C11A C12A H12B 109.5 . . ?
H12A C12A H12B 109.5 . . ?
C11A C12A H12C 109.5 . . ?
H12A C12A H12C 109.5 . . ?
H12B C12A H12C 109.5 . . ?
C15A N4A C13A 113.09(10) . . ?
C15A N4A Al1A 117.87(8) . . ?
C13A N4A Al1A 120.96(9) . . ?
N4A C13A C14A 115.43(12) . . ?
N4A C13A H13A 108.4 . . ?
C14A C13A H13A 108.4 . . ?
N4A C13A H13B 108.4 . . ?
C14A C13A H13B 108.4 . . ?
H13A C13A H13B 107.5 . . ?
C13A C14A H14A 109.5 . . ?
C13A C14A H14B 109.5 . . ?
H14A C14A H14B 109.5 . . ?
C13A C14A H14C 109.5 . . ?
H14A C14A H14C 109.5 . . ?
H14B C14A H14C 109.5 . . ?
N4A C15A C16A 116.30(12) . . ?
N4A C15A H15A 108.2 . . ?
C16A C15A H15A 108.2 . . ?
N4A C15A H15B 108.2 . . ?
C16A C15A H15B 108.2 . . ?
H15A C15A H15B 107.4 . . ?
C15A C16A H16A 109.5 . . ?
C15A C16A H16B 109.5 . . ?
H16A C16A H16B 109.5 . . ?
C15A C16A H16C 109.5 . . ?
H16A C16A H16C 109.5 . . ?
H16B C16A H16C 109.5 . . ?
C17A N5A C19A 110.12(13) . . ?
C17A N5A C19C 111.3(2) . . ?
C17A N5A Al2A 118.09(10) . . ?
C19A N5A Al2A 130.89(12) . . ?
C19C N5A Al2A 110.3(2) . . ?
N5A C17A C18A 115.78(17) . . ?
N5A C17A H17A 108.3 . . ?
C18A C17A H17A 108.3 . . ?
N5A C17A H17B 108.3 . . ?
C18A C17A H17B 108.3 . . ?
H17A C17A H17B 107.4 . . ?
C17A C18A H18A 109.5 . . ?
C17A C18A H18B 109.5 . . ?
H18A C18A H18B 109.5 . . ?
C17A C18A H18C 109.5 . . ?
H18A C18A H18C 109.5 . . ?
H18B C18A H18C 109.5 . . ?
N5A C19A C20A 114.4(2) . . ?
N5A C19A H19A 108.7 . . ?
C20A C19A H19A 108.7 . . ?
N5A C19A H19B 108.7 . . ?
C20A C19A H19B 108.7 . . ?
H19A C19A H19B 107.6 . . ?
C19A C20A H20A 109.5 . . ?
C19A C20A H20B 109.5 . . ?
H20A C20A H20B 109.5 . . ?
C19A C20A H20C 109.5 . . ?
H20A C20A H20C 109.5 . . ?
H20B C20A H20C 109.5 . . ?
C20C C19C N5A 109.2(5) . . ?
C20C C19C H19C 109.8 . . ?
N5A C19C H19C 109.8 . . ?
C20C C19C H19D 109.8 . . ?
N5A C19C H19D 109.8 . . ?
H19C C19C H19D 108.3 . . ?
C19C C20C H20D 109.5 . . ?
C19C C20C H20E 109.5 . . ?
H20D C20C H20E 109.5 . . ?
C19C C20C H20F 109.5 . . ?
H20D C20C H20F 109.5 . . ?
H20E C20C H20F 109.5 . . ?
C23A N6A C21A 112.18(11) . . ?
C23A N6A Al2A 130.31(9) . . ?
C21A N6A Al2A 117.24(10) . . ?
N6A C21A C22A 114.28(13) . . ?
N6A C21A H21A 108.7 . . ?
C22A C21A H21A 108.7 . . ?
N6A C21A H21B 108.7 . . ?
C22A C21A H21B 108.7 . . ?
H21A C21A H21B 107.6 . . ?
C21A C22A H22A 109.5 . . ?
C21A C22A H22B 109.5 . . ?
H22A C22A H22B 109.5 . . ?
C21A C22A H22C 109.5 . . ?
H22A C22A H22C 109.5 . . ?
H22B C22A H22C 109.5 . . ?
N6A C23A C24A 116.07(12) . . ?
N6A C23A H23A 108.3 . . ?
C24A C23A H23A 108.3 . . ?
N6A C23A H23B 108.3 . . ?
C24A C23A H23B 108.3 . . ?
H23A C23A H23B 107.4 . . ?
C23A C24A H24A 109.5 . . ?
C23A C24A H24B 109.5 . . ?
H24A C24A H24B 109.5 . . ?
C23A C24A H24C 109.5 . . ?
H24A C24A H24C 109.5 . . ?
H24B C24A H24C 109.5 . . ?
N4B Al1B N3B 112.85(6) . . ?
N4B Al1B N1B 110.74(5) . . ?
N3B Al1B N1B 115.76(5) . . ?
N4B Al1B N2B 111.86(5) . . ?
N3B Al1B N2B 115.19(5) . . ?
N1B Al1B N2B 88.16(4) . . ?
N4B Al1B Al2B 114.74(4) . . ?
N3B Al1B Al2B 132.41(4) . . ?
N1B Al1B Al2B 44.33(3) . . ?
N2B Al1B Al2B 44.40(3) . . ?
N6B Al2B N5B 113.48(5) . . ?
N6B Al2B N1B 113.84(5) . . ?
N5B Al2B N1B 112.32(5) . . ?
N6B Al2B N2B 112.80(5) . . ?
N5B Al2B N2B 113.47(5) . . ?
N1B Al2B N2B 88.62(4) . . ?
N6B Al2B Al1B 117.92(4) . . ?
N5B Al2B Al1B 128.61(4) . . ?
N1B Al2B Al1B 44.54(3) . . ?
N2B Al2B Al1B 44.66(3) . . ?
C3B N1B C1B 110.05(10) . . ?
C3B N1B Al2B 113.82(8) . . ?
C1B N1B Al2B 113.05(8) . . ?
C3B N1B Al1B 115.82(8) . . ?
C1B N1B Al1B 111.93(8) . . ?
Al2B N1B Al1B 91.13(4) . . ?
N1B C1B C2B 114.77(12) . . ?
N1B C1B H1C 108.6 . . ?
C2B C1B H1C 108.6 . . ?
N1B C1B H1D 108.6 . . ?
C2B C1B H1D 108.6 . . ?
H1C C1B H1D 107.6 . . ?
C1B C2B H2D 109.5 . . ?
C1B C2B H2E 109.5 . . ?
H2D C2B H2E 109.5 . . ?
C1B C2B H2F 109.5 . . ?
H2D C2B H2F 109.5 . . ?
H2E C2B H2F 109.5 . . ?
N1B C3B C4B 115.24(11) . . ?
N1B C3B H3C 108.5 . . ?
C4B C3B H3C 108.5 . . ?
N1B C3B H3D 108.5 . . ?
C4B C3B H3D 108.5 . . ?
H3C C3B H3D 107.5 . . ?
C3B C4B H4D 109.5 . . ?
C3B C4B H4E 109.5 . . ?
H4D C4B H4E 109.5 . . ?
C3B C4B H4F 109.5 . . ?
H4D C4B H4F 109.5 . . ?
H4E C4B H4F 109.5 . . ?
C7B N2B C5B 109.93(10) . . ?
C7B N2B Al2B 112.62(8) . . ?
C5B N2B Al2B 113.70(8) . . ?
C7B N2B Al1B 115.94(8) . . ?
C5B N2B Al1B 112.68(8) . . ?
Al2B N2B Al1B 90.95(4) . . ?
N2B C5B C6B 115.30(12) . . ?
N2B C5B H5C 108.5 . . ?
C6B C5B H5C 108.5 . . ?
N2B C5B H5D 108.5 . . ?
C6B C5B H5D 108.5 . . ?
H5C C5B H5D 107.5 . . ?
C5B C6B H6D 109.5 . . ?
C5B C6B H6E 109.5 . . ?
H6D C6B H6E 109.5 . . ?
C5B C6B H6F 109.5 . . ?
H6D C6B H6F 109.5 . . ?
H6E C6B H6F 109.5 . . ?
N2B C7B C8B 114.86(11) . . ?
N2B C7B H7C 108.6 . . ?
C8B C7B H7C 108.6 . . ?
N2B C7B H7D 108.6 . . ?
C8B C7B H7D 108.6 . . ?
H7C C7B H7D 107.5 . . ?
C7B C8B H8D 109.5 . . ?
C7B C8B H8E 109.5 . . ?
H8D C8B H8E 109.5 . . ?
C7B C8B H8F 109.5 . . ?
H8D C8B H8F 109.5 . . ?
H8E C8B H8F 109.5 . . ?
C9B N3B C11B 112.31(11) . . ?
C9B N3B Al1B 129.42(9) . . ?
C11B N3B Al1B 117.55(10) . . ?
N3B C9B C10B 115.75(12) . . ?
N3B C9B H9C 108.3 . . ?
C10B C9B H9C 108.3 . . ?
N3B C9B H9D 108.3 . . ?
C10B C9B H9D 108.3 . . ?
H9C C9B H9D 107.4 . . ?
C9B C10B H10D 109.5 . . ?
C9B C10B H10E 109.5 . . ?
H10D C10B H10E 109.5 . . ?
C9B C10B H10F 109.5 . . ?
H10D C10B H10F 109.5 . . ?
H10E C10B H10F 109.5 . . ?
N3B C11B C12B 115.00(13) . . ?
N3B C11B H11C 108.5 . . ?
C12B C11B H11C 108.5 . . ?
N3B C11B H11D 108.5 . . ?
C12B C11B H11D 108.5 . . ?
H11C C11B H11D 107.5 . . ?
C11B C12B H12D 109.5 . . ?
C11B C12B H12E 109.5 . . ?
H12D C12B H12E 109.5 . . ?
C11B C12B H12F 109.5 . . ?
H12D C12B H12F 109.5 . . ?
H12E C12B H12F 109.5 . . ?
C13B N4B C15B 111.89(11) . . ?
C13B N4B C15C 104.7(4) . . ?
C13B N4B Al1B 118.95(10) . . ?
C15B N4B Al1B 116.73(10) . . ?
C15C N4B Al1B 136.2(3) . . ?
N4B C13B C14B 115.74(17) . . ?
N4B C13B H13C 108.3 . . ?
C14B C13B H13C 108.3 . . ?
N4B C13B H13D 108.3 . . ?
C14B C13B H13D 108.3 . . ?
H13C C13B H13D 107.4 . . ?
C13B C14B H14D 109.5 . . ?
C13B C14B H14E 109.5 . . ?
H14D C14B H14E 109.5 . . ?
C13B C14B H14F 109.5 . . ?
H14D C14B H14F 109.5 . . ?
H14E C14B H14F 109.5 . . ?
N4B C15B C16B 114.95(16) . . ?
N4B C15B H15C 108.5 . . ?
C16B C15B H15C 108.5 . . ?
N4B C15B H15D 108.5 . . ?
C16B C15B H15D 108.5 . . ?
H15C C15B H15D 107.5 . . ?
C15B C16B H16D 109.5 . . ?
C15B C16B H16E 109.5 . . ?
H16D C16B H16E 109.5 . . ?
C15B C16B H16F 109.5 . . ?
H16D C16B H16F 109.5 . . ?
H16E C16B H16F 109.5 . . ?
C16C C15C N4B 106.4(8) . . ?
C16C C15C H15E 110.4 . . ?
N4B C15C H15E 110.4 . . ?
C16C C15C H15F 110.4 . . ?
N4B C15C H15F 110.4 . . ?
H15E C15C H15F 108.6 . . ?
C15C C16C H16G 109.5 . . ?
C15C C16C H16H 109.5 . . ?
H16G C16C H16H 109.5 . . ?
C15C C16C H16I 109.5 . . ?
H16G C16C H16I 109.5 . . ?
H16H C16C H16I 109.5 . . ?
C17B N5B C19B 112.92(11) . . ?
C17B N5B Al2B 120.81(9) . . ?
C19B N5B Al2B 117.78(9) . . ?
N5B C17B C18B 116.14(13) . . ?
N5B C17B H17C 108.3 . . ?
C18B C17B H17C 108.3 . . ?
N5B C17B H17D 108.3 . . ?
C18B C17B H17D 108.3 . . ?
H17C C17B H17D 107.4 . . ?
C17B C18B H18D 109.5 . . ?
C17B C18B H18E 109.5 . . ?
H18D C18B H18E 109.5 . . ?
C17B C18B H18F 109.5 . . ?
H18D C18B H18F 109.5 . . ?
H18E C18B H18F 109.5 . . ?
N5B C19B C20B 116.39(13) . . ?
N5B C19B H19E 108.2 . . ?
C20B C19B H19E 108.2 . . ?
N5B C19B H19F 108.2 . . ?
C20B C19B H19F 108.2 . . ?
H19E C19B H19F 107.3 . . ?
C19B C20B H20G 109.5 . . ?
C19B C20B H20H 109.5 . . ?
H20G C20B H20H 109.5 . . ?
C19B C20B H20I 109.5 . . ?
H20G C20B H20I 109.5 . . ?
H20H C20B H20I 109.5 . . ?
C23B N6B C21B 113.42(12) . . ?
C23B N6B Al2B 126.89(10) . . ?
C21B N6B Al2B 119.62(9) . . ?
N6B C21B C22B 115.32(14) . . ?
N6B C21B H21C 108.4 . . ?
C22B C21B H21C 108.4 . . ?
N6B C21B H21D 108.4 . . ?
C22B C21B H21D 108.4 . . ?
H21C C21B H21D 107.5 . . ?
C21B C22B H22D 109.5 . . ?
C21B C22B H22E 109.5 . . ?
H22D C22B H22E 109.5 . . ?
C21B C22B H22F 109.5 . . ?
H22D C22B H22F 109.5 . . ?
H22E C22B H22F 109.5 . . ?
N6B C23B C24B 115.45(14) . . ?
N6B C23B H23C 108.4 . . ?
C24B C23B H23C 108.4 . . ?
N6B C23B H23D 108.4 . . ?
C24B C23B H23D 108.4 . . ?
H23C C23B H23D 107.5 . . ?
C23B C24B H24D 109.5 . . ?
C23B C24B H24E 109.5 . . ?
H24D C24B H24E 109.5 . . ?
C23B C24B H24F 109.5 . . ?
H24D C24B H24F 109.5 . . ?
H24E C24B H24F 109.5 . . ?

loop_
_geom_bond_atom_site_label_1
_geom_bond_atom_site_label_2
_geom_bond_distance
_geom_bond_site_symmetry_2
_geom_bond_publ_flag
Al1A N3A 1.8134(11) . ?
Al1A N4A 1.8213(11) . ?
Al1A N1A 1.9763(10) . ?
Al1A N2A 1.9797(10) . ?
Al1A Al2A 2.8311(5) . ?
Al2A N5A 1.8232(12) . ?
Al2A N6A 1.8238(12) . ?
Al2A N1A 1.9836(10) . ?
Al2A N2A 1.9926(10) . ?
N1A C1A 1.4972(15) . ?
N1A C3A 1.5041(15) . ?
C1A C2A 1.5166(19) . ?
C1A H1A 0.9900 . ?
C1A H1B 0.9900 . ?
C2A H2A 0.9800 . ?
C2A H2B 0.9800 . ?
C2A H2C 0.9800 . ?
C3A C4A 1.5243(18) . ?
C3A H3A 0.9900 . ?
C3A H3B 0.9900 . ?
C4A H4A 0.9800 . ?
C4A H4B 0.9800 . ?
C4A H4C 0.9800 . ?
N2A C5A 1.4985(15) . ?
N2A C7A 1.4991(15) . ?
C5A C6A 1.5233(17) . ?
C5A H5A 0.9900 . ?
C5A H5B 0.9900 . ?
C6A H6A 0.9800 . ?
C6A H6B 0.9800 . ?
C6A H6C 0.9800 . ?
C7A C8A 1.5255(18) . ?
C7A H7A 0.9900 . ?
C7A H7B 0.9900 . ?
C8A H8A 0.9800 . ?
C8A H8B 0.9800 . ?
C8A H8C 0.9800 . ?
N3A C9A 1.4582(17) . ?
N3A C11A 1.4685(17) . ?
C9A C10A 1.532(2) . ?
C9A H9A 0.9900 . ?
C9A H9B 0.9900 . ?
C10A H10A 0.9800 . ?
C10A H10B 0.9800 . ?
C10A H10C 0.9800 . ?
C11A C12A 1.524(2) . ?
C11A H11A 0.9900 . ?
C11A H11B 0.9900 . ?
C12A H12A 0.9800 . ?
C12A H12B 0.9800 . ?
C12A H12C 0.9800 . ?
N4A C15A 1.4620(16) . ?
N4A C13A 1.4637(16) . ?
C13A C14A 1.534(2) . ?
C13A H13A 0.9900 . ?
C13A H13B 0.9900 . ?
C14A H14A 0.9800 . ?
C14A H14B 0.9800 . ?
C14A H14C 0.9800 . ?
C15A C16A 1.5300(19) . ?
C15A H15A 0.9900 . ?
C15A H15B 0.9900 . ?
C16A H16A 0.9800 . ?
C16A H16B 0.9800 . ?
C16A H16C 0.9800 . ?
N5A C17A 1.4545(17) . ?
N5A C19A 1.478(2) . ?
N5A C19C 1.560(5) . ?
C17A C18A 1.520(3) . ?
C17A H17A 0.9900 . ?
C17A H17B 0.9900 . ?
C18A H18A 0.9800 . ?
C18A H18B 0.9800 . ?
C18A H18C 0.9800 . ?
C19A C20A 1.488(4) . ?
C19A H19A 0.9900 . ?
C19A H19B 0.9900 . ?
C20A H20A 0.9800 . ?
C20A H20B 0.9800 . ?
C20A H20C 0.9800 . ?
C19C C20C 1.491(9) . ?
C19C H19C 0.9900 . ?
C19C H19D 0.9900 . ?
C20C H20D 0.9800 . ?
C20C H20E 0.9800 . ?
C20C H20F 0.9800 . ?
N6A C23A 1.4656(18) . ?
N6A C21A 1.4709(16) . ?
C21A C22A 1.522(2) . ?
C21A H21A 0.9900 . ?
C21A H21B 0.9900 . ?
C22A H22A 0.9800 . ?
C22A H22B 0.9800 . ?
C22A H22C 0.9800 . ?
C23A C24A 1.528(2) . ?
C23A H23A 0.9900 . ?
C23A H23B 0.9900 . ?
C24A H24A 0.9800 . ?
C24A H24B 0.9800 . ?
C24A H24C 0.9800 . ?
Al1B N4B 1.8225(12) . ?
Al1B N3B 1.8227(12) . ?
Al1B N1B 1.9854(11) . ?
Al1B N2B 1.9894(11) . ?
Al1B Al2B 2.8300(5) . ?
Al2B N6B 1.8121(12) . ?
Al2B N5B 1.8222(11) . ?
Al2B N1B 1.9781(11) . ?
Al2B N2B 1.9802(11) . ?
N1B C3B 1.4998(17) . ?
N1B C1B 1.5006(16) . ?
C1B C2B 1.5237(19) . ?
C1B H1C 0.9900 . ?
C1B H1D 0.9900 . ?
C2B H2D 0.9800 . ?
C2B H2E 0.9800 . ?
C2B H2F 0.9800 . ?
C3B C4B 1.523(2) . ?
C3B H3C 0.9900 . ?
C3B H3D 0.9900 . ?
C4B H4D 0.9800 . ?
C4B H4E 0.9800 . ?
C4B H4F 0.9800 . ?
N2B C7B 1.4974(16) . ?
N2B C5B 1.5022(16) . ?
C5B C6B 1.5261(19) . ?
C5B H5C 0.9900 . ?
C5B H5D 0.9900 . ?
C6B H6D 0.9800 . ?
C6B H6E 0.9800 . ?
C6B H6F 0.9800 . ?
C7B C8B 1.5221(18) . ?
C7B H7C 0.9900 . ?
C7B H7D 0.9900 . ?
C8B H8D 0.9800 . ?
C8B H8E 0.9800 . ?
C8B H8F 0.9800 . ?
N3B C9B 1.4634(18) . ?
N3B C11B 1.4687(16) . ?
C9B C10B 1.526(2) . ?
C9B H9C 0.9900 . ?
C9B H9D 0.9900 . ?
C10B H10D 0.9800 . ?
C10B H10E 0.9800 . ?
C10B H10F 0.9800 . ?
C11B C12B 1.522(2) . ?
C11B H11C 0.9900 . ?
C11B H11D 0.9900 . ?
C12B H12D 0.9800 . ?
C12B H12E 0.9800 . ?
C12B H12F 0.9800 . ?
N4B C13B 1.4650(19) . ?
N4B C15B 1.484(2) . ?
N4B C15C 1.533(8) . ?
C13B C14B 1.514(3) . ?
C13B H13C 0.9900 . ?
C13B H13D 0.9900 . ?
C14B H14D 0.9800 . ?
C14B H14E 0.9800 . ?
C14B H14F 0.9800 . ?
C15B C16B 1.524(3) . ?
C15B H15C 0.9900 . ?
C15B H15D 0.9900 . ?
C16B H16D 0.9800 . ?
C16B H16E 0.9800 . ?
C16B H16F 0.9800 . ?
C15C C16C 1.451(17) . ?
C15C H15E 0.9900 . ?
C15C H15F 0.9900 . ?
C16C H16G 0.9800 . ?
C16C H16H 0.9800 . ?
C16C H16I 0.9800 . ?
N5B C17B 1.4630(17) . ?
N5B C19B 1.4649(17) . ?
C17B C18B 1.528(2) . ?
C17B H17C 0.9900 . ?
C17B H17D 0.9900 . ?
C18B H18D 0.9800 . ?
C18B H18E 0.9800 . ?
C18B H18F 0.9800 . ?
C19B C20B 1.527(2) . ?
C19B H19E 0.9900 . ?
C19B H19F 0.9900 . ?
C20B H20G 0.9800 . ?
C20B H20H 0.9800 . ?
C20B H20I 0.9800 . ?
N6B C23B 1.4618(18) . ?
N6B C21B 1.4628(18) . ?
C21B C22B 1.525(2) . ?
C21B H21C 0.9900 . ?
C21B H21D 0.9900 . ?
C22B H22D 0.9800 . ?
C22B H22E 0.9800 . ?
C22B H22F 0.9800 . ?
C23B C24B 1.534(2) . ?
C23B H23C 0.9900 . ?
C23B H23D 0.9900 . ?
C24B H24D 0.9800 . ?
C24B H24E 0.9800 . ?
C24B H24F 0.9800 . ?

loop_
_geom_hbond_atom_site_label_D
_geom_hbond_atom_site_label_H
_geom_hbond_atom_site_label_A
_geom_hbond_distance_DH
_geom_hbond_distance_HA
_geom_hbond_distance_DA
_geom_hbond_angle_DHA
_geom_hbond_site_symmetry_A
_geom_hbond_publ_flag
C21A H21A N5A 0.99 2.60 3.256(2) 124.2 . yes
C11B H11C N4B 0.99 2.58 3.234(2) 123.1 . yes

loop_
_geom_torsion_atom_site_label_1
_geom_torsion_atom_site_label_2
_geom_torsion_atom_site_label_3
_geom_torsion_atom_site_label_4
_geom_torsion
_geom_torsion_site_symmetry_1
_geom_torsion_site_symmetry_2
_geom_torsion_site_symmetry_3
_geom_torsion_site_symmetry_4
_geom_torsion_publ_flag
C3A N1A C1A C2A 60.53(14) . . . . ?
Al1A N1A C1A C2A -67.98(12) . . . . ?
Al2A N1A C1A C2A -172.70(9) . . . . ?
C1A N1A C3A C4A 54.43(13) . . . . ?
Al1A N1A C3A C4A -177.07(8) . . . . ?
Al2A N1A C3A C4A -76.30(11) . . . . ?
C7A N2A C5A C6A -58.01(14) . . . . ?
Al1A N2A C5A C6A 70.12(12) . . . . ?
Al2A N2A C5A C6A 172.16(9) . . . . ?
C5A N2A C7A C8A -57.34(13) . . . . ?
Al1A N2A C7A C8A 175.61(9) . . . . ?
Al2A N2A C7A C8A 73.18(12) . . . . ?
N4A Al1A N3A C9A -171.78(11) . . . . ?
N1A Al1A N3A C9A -41.88(12) . . . . ?
N2A Al1A N3A C9A 57.33(12) . . . . ?
Al2A Al1A N3A C9A 7.63(13) . . . . ?
N4A Al1A N3A C11A 4.47(11) . . . . ?
N1A Al1A N3A C11A 134.37(9) . . . . ?
N2A Al1A N3A C11A -126.42(10) . . . . ?
Al2A Al1A N3A C11A -176.12(8) . . . . ?
C11A N3A C9A C10A 55.53(18) . . . . ?
Al1A N3A C9A C10A -128.04(13) . . . . ?
C9A N3A C11A C12A 67.99(16) . . . . ?
Al1A N3A C11A C12A -108.76(13) . . . . ?
N3A Al1A N4A C15A 69.07(10) . . . . ?
N1A Al1A N4A C15A -61.44(10) . . . . ?
N2A Al1A N4A C15A -160.02(8) . . . . ?
Al2A Al1A N4A C15A -110.28(9) . . . . ?
N3A Al1A N4A C13A -77.51(10) . . . . ?
N1A Al1A N4A C13A 151.97(9) . . . . ?
N2A Al1A N4A C13A 53.40(11) . . . . ?
Al2A Al1A N4A C13A 103.14(9) . . . . ?
C15A N4A C13A C14A 88.83(14) . . . . ?
Al1A N4A C13A C14A -123.12(12) . . . . ?
C13A N4A C15A C16A -76.65(15) . . . . ?
Al1A N4A C15A C16A 134.24(11) . . . . ?
N6A Al2A N5A C17A -66.27(12) . . . . ?
N1A Al2A N5A C17A 160.97(10) . . . . ?
N2A Al2A N5A C17A 64.29(12) . . . . ?
Al1A Al2A N5A C17A 112.46(10) . . . . ?
N6A Al2A N5A C19A 101.64(18) . . . . ?
N1A Al2A N5A C19A -31.12(19) . . . . ?
N2A Al2A N5A C19A -127.80(17) . . . . ?
Al1A Al2A N5A C19A -79.62(18) . . . . ?
N6A Al2A N5A C19C 63.3(3) . . . . ?
N1A Al2A N5A C19C -69.5(2) . . . . ?
N2A Al2A N5A C19C -166.2(2) . . . . ?
Al1A Al2A N5A C19C -118.0(2) . . . . ?
C19A N5A C17A C18A 59.1(2) . . . . ?
C19C N5A C17A C18A 100.3(3) . . . . ?
Al2A N5A C17A C18A -130.61(13) . . . . ?
C17A N5A C19A C20A 68.6(3) . . . . ?
Al2A N5A C19A C20A -100.1(3) . . . . ?
C17A N5A C19C C20C -89.9(4) . . . . ?
Al2A N5A C19C C20C 137.0(4) . . . . ?
N5A Al2A N6A C23A 168.34(11) . . . . ?
N1A Al2A N6A C23A -60.29(13) . . . . ?
N2A Al2A N6A C23A 39.74(13) . . . . ?
Al1A Al2A N6A C23A -10.15(14) . . . . ?
N5A Al2A N6A C21A -5.16(11) . . . . ?
N1A Al2A N6A C21A 126.21(9) . . . . ?
N2A Al2A N6A C21A -133.76(9) . . . . ?
Al1A Al2A N6A C21A 176.35(8) . . . . ?
C23A N6A C21A C22A -61.89(17) . . . . ?
Al2A N6A C21A C22A 112.76(14) . . . . ?
C21A N6A C23A C24A -53.39(16) . . . . ?
Al2A N6A C23A C24A 132.85(12) . . . . ?
C3B N1B C1B C2B 54.72(15) . . . . ?
Al2B N1B C1B C2B -176.78(10) . . . . ?
Al1B N1B C1B C2B -75.58(13) . . . . ?
C1B N1B C3B C4B 59.69(15) . . . . ?
Al2B N1B C3B C4B -68.39(14) . . . . ?
Al1B N1B C3B C4B -172.12(10) . . . . ?
C7B N2B C5B C6B -55.61(15) . . . . ?
Al2B N2B C5B C6B 177.09(10) . . . . ?
Al1B N2B C5B C6B 75.38(13) . . . . ?
C5B N2B C7B C8B -59.31(15) . . . . ?
Al2B N2B C7B C8B 68.59(13) . . . . ?
Al1B N2B C7B C8B 171.45(10) . . . . ?
N4B Al1B N3B C9B 173.72(11) . . . . ?
N1B Al1B N3B C9B -57.23(13) . . . . ?
N2B Al1B N3B C9B 43.59(13) . . . . ?
Al2B Al1B N3B C9B -6.64(14) . . . . ?
N4B Al1B N3B C11B 4.30(12) . . . . ?
N1B Al1B N3B C11B 133.35(10) . . . . ?
N2B Al1B N3B C11B -125.84(10) . . . . ?
Al2B Al1B N3B C11B -176.06(8) . . . . ?
C11B N3B C9B C10B -54.36(17) . . . . ?
Al1B N3B C9B C10B 135.77(13) . . . . ?
C9B N3B C11B C12B -66.62(17) . . . . ?
Al1B N3B C11B C12B 104.57(14) . . . . ?
N3B Al1B N4B C13B -71.43(12) . . . . ?
N1B Al1B N4B C13B 156.98(11) . . . . ?
N2B Al1B N4B C13B 60.38(12) . . . . ?
Al2B Al1B N4B C13B 108.86(11) . . . . ?
N3B Al1B N4B C15B 67.65(12) . . . . ?
N1B Al1B N4B C15B -63.94(12) . . . . ?
N2B Al1B N4B C15B -160.54(10) . . . . ?
Al2B Al1B N4B C15B -112.05(10) . . . . ?
N3B Al1B N4B C15C 114.1(5) . . . . ?
N1B Al1B N4B C15C -17.5(5) . . . . ?
N2B Al1B N4B C15C -114.1(5) . . . . ?
Al2B Al1B N4B C15C -65.6(5) . . . . ?
C15B N4B C13B C14B 86.07(18) . . . . ?
C15C N4B C13B C14B 43.0(4) . . . . ?
Al1B N4B C13B C14B -133.01(14) . . . . ?
C13B N4B C15B C16B -89.21(18) . . . . ?
Al1B N4B C15B C16B 128.94(14) . . . . ?
C13B N4B C15C C16C 99.2(9) . . . . ?
Al1B N4B C15C C16C -85.8(9) . . . . ?
N6B Al2B N5B C17B -76.43(12) . . . . ?
N1B Al2B N5B C17B 152.67(10) . . . . ?
N2B Al2B N5B C17B 54.05(12) . . . . ?
Al1B Al2B N5B C17B 103.83(10) . . . . ?
N6B Al2B N5B C19B 69.32(11) . . . . ?
N1B Al2B N5B C19B -61.57(10) . . . . ?
N2B Al2B N5B C19B -160.20(9) . . . . ?
Al1B Al2B N5B C19B -110.42(9) . . . . ?
C19B N5B C17B C18B 87.61(16) . . . . ?
Al2B N5B C17B C18B -125.11(13) . . . . ?
C17B N5B C19B C20B -77.16(16) . . . . ?
Al2B N5B C19B C20B 134.49(12) . . . . ?
N5B Al2B N6B C23B -174.99(11) . . . . ?
N1B Al2B N6B C23B -44.85(13) . . . . ?
N2B Al2B N6B C23B 54.20(13) . . . . ?
Al1B Al2B N6B C23B 4.78(14) . . . . ?
N5B Al2B N6B C21B 1.77(13) . . . . ?
N1B Al2B N6B C21B 131.91(10) . . . . ?
N2B Al2B N6B C21B -129.03(11) . . . . ?
Al1B Al2B N6B C21B -178.46(9) . . . . ?
C23B N6B C21B C22B 69.87(18) . . . . ?
Al2B N6B C21B C22B -107.31(15) . . . . ?
C21B N6B C23B C24B 59.49(19) . . . . ?
Al2B N6B C23B C24B -123.57(15) . . . . ?
